data_7025704
loop_
_publ_author_name
'Albrett, Amelia M.'
'Boyd, Peter D. W.'
'Clark, George R.'
'Gonzalez, Emmanuel'
'Ghosh, Abhik'
'Brothers, Penelope J.'

_publ_section_title
;
 Reductive coupling and protonation leading to diboron corroles with a
 B-H-B bridge.
;
_journal_issue 17
_journal_name_full 'Dalton transactions (Cambridge, England : 2003)'
_journal_page_first 4032
_journal_page_last 4034
_journal_paper_doi 10.1039/c002885c
_journal_volume 39
_journal_year 2010
_chemical_formula_moiety 'C49 H34 B2 N4'
_chemical_formula_sum 'C49 H34 B2 N4'
_chemical_formula_weight 700.42
_chemical_name_systematic
;
?
;
_space_group_IT_number 2
_symmetry_cell_setting triclinic
_symmetry_space_group_name_Hall '-P 1'
_symmetry_space_group_name_H-M 'P -1'
_atom_sites_solution_hydrogens geom
_atom_sites_solution_primary direct
_atom_sites_solution_secondary difmap
_audit_creation_method SHELXL-97
_audit_update_record
;
2006-10-27 # Formatted by publCIF
;
_cell_angle_alpha 84.481(3)
_cell_angle_beta 87.622(3)
_cell_angle_gamma 72.809(3)
_cell_formula_units_Z 2
_cell_length_a 10.4177(5)
_cell_length_b 13.2951(7)
_cell_length_c 13.4871(6)
_cell_measurement_reflns_used 1743
_cell_measurement_temperature 89(2)
_cell_measurement_theta_max 22.82
_cell_measurement_theta_min 2.20
_cell_volume 1776.13(15)
_computing_cell_refinement 'SAINT (Bruker, 1995)'
_computing_data_collection 'SMART (Bruker, 1995)'
_computing_data_reduction SAINT
_computing_molecular_graphics 'Ortep-III (Burnett & Johnson, 1996)'
_computing_publication_material 'SHELXTL (Sheldrick, 2008)'
_computing_structure_refinement 'SHELXL97 (Sheldrick, 2008)'
_computing_structure_solution 'SHELXS97 (Sheldrick, 2008)'
_diffrn_ambient_temperature 89(2)
_diffrn_measured_fraction_theta_full 0.993
_diffrn_measured_fraction_theta_max 0.993
_diffrn_measurement_device_type 'Bruker APEXII SMART CCD'
_diffrn_measurement_method 'Area detector \w scans'
_diffrn_radiation_monochromator graphite
_diffrn_radiation_source 'fine-focus sealed tube'
_diffrn_radiation_type MoK\a
_diffrn_radiation_wavelength 0.71073
_diffrn_reflns_av_R_equivalents 0.0476
_diffrn_reflns_av_sigmaI/netI 0.1388
_diffrn_reflns_limit_h_max 13
_diffrn_reflns_limit_h_min -13
_diffrn_reflns_limit_k_max 17
_diffrn_reflns_limit_k_min -17
_diffrn_reflns_limit_l_max 17
_diffrn_reflns_limit_l_min -17
_diffrn_reflns_number 42529
_diffrn_reflns_theta_full 27.95
_diffrn_reflns_theta_max 27.95
_diffrn_reflns_theta_min 1.61
_exptl_absorpt_coefficient_mu 0.076
_exptl_absorpt_correction_type none
_exptl_crystal_colour purple
_exptl_crystal_density_diffrn 1.310
_exptl_crystal_density_method 'not measured'
_exptl_crystal_description fragment
_exptl_crystal_F_000 732
_exptl_crystal_size_max 0.2
_exptl_crystal_size_mid 0.13
_exptl_crystal_size_min 0.08
_refine_diff_density_max 1.204
_refine_diff_density_min -0.282
_refine_diff_density_rms 0.066
_refine_ls_extinction_method none
_refine_ls_goodness_of_fit_ref 0.999
_refine_ls_hydrogen_treatment mixed
_refine_ls_matrix_type full
_refine_ls_number_parameters 500
_refine_ls_number_reflns 8491
_refine_ls_number_restraints 0
_refine_ls_restrained_S_all 0.999
_refine_ls_R_factor_all 0.1749
_refine_ls_R_factor_gt 0.0748
_refine_ls_shift/su_max 0.000
_refine_ls_shift/su_mean 0.000
_refine_ls_structure_factor_coef Fsqd
_refine_ls_weighting_details 'calc w=1/[\s^2^(Fo^2^)+(0.0940P)^2^+0.2478P] where P=(Fo^2^+2Fc^2^)/3'
_refine_ls_weighting_scheme calc
_refine_ls_wR_factor_gt 0.1632
_refine_ls_wR_factor_ref 0.2064
_reflns_number_gt 4150
_reflns_number_total 8491
_reflns_threshold_expression >2sigma(I)
_cod_data_source_file c002885c.txt
_cod_data_source_block ama432_0m
_cod_original_sg_symbol_H-M P-1
_cod_database_code 7025704

loop_
_symmetry_equiv_pos_as_xyz
'x, y, z'
'-x, -y, -z'

loop_
_atom_site_label
_atom_site_type_symbol
_atom_site_fract_x
_atom_site_fract_y
_atom_site_fract_z
_atom_site_U_iso_or_equiv
_atom_site_adp_type
_atom_site_occupancy
_atom_site_symmetry_multiplicity
_atom_site_calc_flag
_atom_site_refinement_flags
H100 H 0.684(3) 0.291(2) 0.241(2) 0.018(8) Uiso 1 1 d .
N2 N 0.8329(3) 0.35737(19) 0.2458(2) 0.0232(6) Uani 1 1 d .
N3 N 0.7009(3) 0.15835(19) 0.3387(2) 0.0223(6) Uani 1 1 d .
C21 C 0.8966(3) 0.2625(2) 0.5147(2) 0.0209(7) Uani 1 1 d .
N4 N 0.6255(3) 0.1711(2) 0.1685(2) 0.0263(7) Uani 1 1 d .
N1 N 0.7405(3) 0.3319(2) 0.0900(2) 0.0261(6) Uani 1 1 d .
C11 C 0.6336(3) -0.1649(2) 0.2347(3) 0.0262(8) Uani 1 1 d .
H11 H 0.6745 -0.1537 0.1737 0.031 Uiso 1 1 calc R
C30 C 0.8393(3) 0.4549(2) 0.2042(2) 0.0239(7) Uani 1 1 d .
C28 C 0.8638(3) 0.4460(2) 0.3707(2) 0.0218(7) Uani 1 1 d .
H28 H 0.8768 0.4630 0.4340 0.026 Uiso 1 1 calc R
C25 C 1.0911(3) 0.2652(2) 0.6044(3) 0.0270(8) Uani 1 1 d .
H25 H 1.1790 0.2686 0.6041 0.032 Uiso 1 1 calc R
C20 C 0.8326(3) 0.2631(2) 0.4175(2) 0.0193(7) Uani 1 1 d .
C22 C 0.8290(3) 0.2562(2) 0.6052(3) 0.0248(7) Uani 1 1 d .
H22 H 0.7411 0.2528 0.6059 0.030 Uiso 1 1 calc R
C27 C 0.8417(3) 0.3489(2) 0.3478(2) 0.0196(7) Uani 1 1 d .
C44 C 0.4822(3) 0.3139(3) 0.2864(3) 0.0295(8) Uani 1 1 d .
C6 C 0.5946(3) 0.1246(3) 0.0174(3) 0.0297(8) Uani 1 1 d .
H6 H 0.5838 0.1262 -0.0509 0.036 Uiso 1 1 calc R
C16 C 0.6893(3) 0.0572(2) 0.3526(3) 0.0236(7) Uani 1 1 d .
C1 C 0.7519(3) 0.4277(2) 0.0473(2) 0.0250(7) Uani 1 1 d .
C32 C 0.8292(3) 0.5902(2) 0.0622(2) 0.0248(7) Uani 1 1 d .
C43 C 1.0403(3) 0.1521(3) 0.2434(2) 0.0268(8) Uani 1 1 d .
H43 H 1.0436 0.2070 0.2801 0.032 Uiso 1 1 calc R
C5 C 0.6234(3) 0.2038(3) 0.0678(3) 0.0280(8) Uani 1 1 d .
C29 C 0.8626(3) 0.5088(2) 0.2848(2) 0.0228(7) Uani 1 1 d .
H29 H 0.8750 0.5756 0.2796 0.027 Uiso 1 1 calc R
C37 C 0.7293(3) 0.6676(2) 0.0087(3) 0.0269(8) Uani 1 1 d .
H37 H 0.6493 0.6544 -0.0049 0.032 Uiso 1 1 calc R
C9 C 0.6314(3) 0.0165(2) 0.2790(3) 0.0241(7) Uani 1 1 d .
C4 C 0.6648(3) 0.2933(2) 0.0315(3) 0.0254(7) Uani 1 1 d .
C7 C 0.5852(3) 0.0443(3) 0.0879(3) 0.0281(8) Uani 1 1 d .
H7 H 0.5668 -0.0175 0.0751 0.034 Uiso 1 1 calc R
C12 C 0.6037(3) -0.2596(2) 0.2592(3) 0.0272(8) Uani 1 1 d .
H12 H 0.6222 -0.3103 0.2135 0.033 Uiso 1 1 calc R
C10 C 0.6022(3) -0.0864(2) 0.3014(3) 0.0235(7) Uani 1 1 d .
C26 C 1.0285(3) 0.2681(2) 0.5162(3) 0.0235(7) Uani 1 1 d .
H26 H 1.0746 0.2738 0.4564 0.028 Uiso 1 1 calc R
C36 C 0.7489(4) 0.7644(3) -0.0243(3) 0.0300(8) Uani 1 1 d .
H36 H 0.6822 0.8153 -0.0604 0.036 Uiso 1 1 calc R
C3 C 0.6387(3) 0.3625(3) -0.0572(3) 0.0301(8) Uani 1 1 d .
H3 H 0.5936 0.3539 -0.1123 0.036 Uiso 1 1 calc R
C40 C 1.0333(3) -0.0133(2) 0.1381(3) 0.0273(8) Uani 1 1 d .
H40 H 1.0313 -0.0690 0.1021 0.033 Uiso 1 1 calc R
C17 C 0.7610(3) 0.0082(2) 0.4402(2) 0.0238(7) Uani 1 1 d .
H17 H 0.7678 -0.0596 0.4692 0.029 Uiso 1 1 calc R
C34 C 0.9661(3) 0.7091(3) 0.0472(3) 0.0283(8) Uani 1 1 d .
H34 H 1.0462 0.7227 0.0600 0.034 Uiso 1 1 calc R
C33 C 0.9487(3) 0.6118(2) 0.0799(3) 0.0256(8) Uani 1 1 d .
H33 H 1.0173 0.5606 0.1140 0.031 Uiso 1 1 calc R
C15 C 0.5409(3) -0.1072(3) 0.3925(3) 0.0299(8) Uani 1 1 d .
H15 H 0.5168 -0.0555 0.4372 0.036 Uiso 1 1 calc R
C19 C 0.7835(3) 0.1749(2) 0.4094(2) 0.0204(7) Uani 1 1 d .
C38 C 0.9224(3) 0.1657(3) 0.1904(3) 0.0290(8) Uani 1 1 d .
C18 C 0.8181(3) 0.0782(2) 0.4744(2) 0.0229(7) Uani 1 1 d .
H18 H 0.8710 0.0656 0.5308 0.028 Uiso 1 1 calc R
C31 C 0.8089(3) 0.4883(2) 0.1033(3) 0.0242(7) Uani 1 1 d .
C2 C 0.6918(3) 0.4445(2) -0.0476(3) 0.0267(8) Uani 1 1 d .
H2 H 0.6887 0.5008 -0.0949 0.032 Uiso 1 1 calc R
C8 C 0.6084(3) 0.0720(2) 0.1829(3) 0.0249(8) Uani 1 1 d .
C35 C 0.8668(3) 0.7854(3) -0.0039(3) 0.0285(8) Uani 1 1 d .
H35 H 0.8786 0.8509 -0.0246 0.034 Uiso 1 1 calc R
C46 C 0.2364(4) 0.3731(3) 0.2823(3) 0.0351(9) Uani 1 1 d .
H46 H 0.1573 0.3650 0.2595 0.042 Uiso 1 1 calc R
C14 C 0.5158(4) -0.2027(3) 0.4172(3) 0.0359(9) Uani 1 1 d .
H14 H 0.4777 -0.2156 0.4790 0.043 Uiso 1 1 calc R
C39 C 0.9245(4) 0.0784(3) 0.1380(3) 0.0337(9) Uani 1 1 d .
H39 H 0.8494 0.0820 0.1014 0.040 Uiso 1 1 calc R
C23 C 0.8913(3) 0.2550(3) 0.6945(3) 0.0292(8) Uani 1 1 d .
H23 H 0.8444 0.2527 0.7544 0.035 Uiso 1 1 calc R
C13 C 0.5470(3) -0.2793(3) 0.3506(3) 0.0338(9) Uani 1 1 d .
H13 H 0.5299 -0.3437 0.3671 0.041 Uiso 1 1 calc R
C49 C 0.4746(4) 0.3981(3) 0.3436(3) 0.0415(10) Uani 1 1 d .
H49 H 0.5537 0.4091 0.3630 0.050 Uiso 1 1 calc R
C45 C 0.3592(3) 0.3044(3) 0.2580(3) 0.0330(9) Uani 1 1 d .
H45 H 0.3600 0.2488 0.2208 0.040 Uiso 1 1 calc R
C24 C 1.0228(4) 0.2572(2) 0.6942(3) 0.0300(8) Uani 1 1 d .
H24 H 1.0659 0.2532 0.7541 0.036 Uiso 1 1 calc R
B1 B 0.8070(4) 0.2776(3) 0.1861(3) 0.0294(9) Uani 1 1 d .
C42 C 1.1486(4) 0.0670(3) 0.2457(3) 0.0401(10) Uani 1 1 d .
H42 H 1.2243 0.0651 0.2809 0.048 Uiso 1 1 calc R
B2 B 0.6229(4) 0.2337(3) 0.2576(3) 0.0266(9) Uani 1 1 d .
C41 C 1.1463(4) -0.0185(3) 0.1947(3) 0.0405(10) Uani 1 1 d .
H41 H 1.2193 -0.0792 0.1980 0.049 Uiso 1 1 calc R
C47 C 0.2322(4) 0.4539(3) 0.3406(3) 0.0391(9) Uani 1 1 d .
H47 H 0.1505 0.5001 0.3588 0.047 Uiso 1 1 calc R
C48 C 0.3534(4) 0.4650(3) 0.3717(4) 0.0550(13) Uani 1 1 d .
H48 H 0.3519 0.5183 0.4121 0.066 Uiso 1 1 calc R

loop_
_atom_site_aniso_label
_atom_site_aniso_U_11
_atom_site_aniso_U_22
_atom_site_aniso_U_33
_atom_site_aniso_U_23
_atom_site_aniso_U_13
_atom_site_aniso_U_12
N2 0.0328(15) 0.0194(13) 0.0206(16) -0.0011(11) -0.0019(12) -0.0124(12)
N3 0.0279(15) 0.0200(13) 0.0212(16) -0.0034(11) -0.0042(12) -0.0094(11)
C21 0.0236(17) 0.0160(15) 0.0232(19) -0.0054(13) -0.0025(14) -0.0043(13)
N4 0.0314(16) 0.0259(14) 0.0262(17) -0.0034(12) -0.0070(13) -0.0141(12)
N1 0.0346(16) 0.0274(15) 0.0209(16) -0.0023(12) -0.0015(13) -0.0160(13)
C11 0.0244(18) 0.0275(17) 0.026(2) -0.0086(15) -0.0034(15) -0.0045(14)
C30 0.0280(18) 0.0224(17) 0.024(2) -0.0029(14) 0.0006(15) -0.0108(14)
C28 0.0229(17) 0.0214(16) 0.0215(19) -0.0043(14) -0.0040(14) -0.0057(13)
C25 0.0316(19) 0.0212(16) 0.031(2) -0.0037(14) -0.0085(16) -0.0108(14)
C20 0.0200(16) 0.0163(15) 0.0221(18) -0.0060(13) -0.0018(13) -0.0044(12)
C22 0.0268(18) 0.0228(16) 0.029(2) -0.0056(14) 0.0003(15) -0.0121(14)
C27 0.0207(16) 0.0214(16) 0.0189(18) -0.0035(13) -0.0017(13) -0.0088(13)
C44 0.0326(19) 0.0290(18) 0.029(2) -0.0027(15) -0.0013(16) -0.0120(15)
C6 0.0319(19) 0.0318(19) 0.029(2) -0.0056(16) -0.0046(16) -0.0135(15)
C16 0.0238(17) 0.0221(16) 0.027(2) -0.0073(14) -0.0001(14) -0.0080(13)
C1 0.0290(18) 0.0243(17) 0.0224(19) -0.0010(14) -0.0015(15) -0.0092(14)
C32 0.0345(19) 0.0211(16) 0.0205(19) -0.0037(14) 0.0023(15) -0.0107(15)
C43 0.0276(18) 0.0320(18) 0.0222(19) -0.0120(15) 0.0038(15) -0.0084(15)
C5 0.0288(18) 0.0278(18) 0.031(2) -0.0062(15) -0.0030(15) -0.0120(15)
C29 0.0243(17) 0.0192(16) 0.027(2) -0.0072(14) 0.0009(14) -0.0072(13)
C37 0.0300(19) 0.0261(17) 0.027(2) -0.0025(15) -0.0035(15) -0.0115(15)
C9 0.0228(17) 0.0239(17) 0.027(2) -0.0072(14) -0.0018(14) -0.0068(13)
C4 0.0297(18) 0.0259(17) 0.024(2) -0.0049(14) -0.0018(15) -0.0118(14)
C7 0.0326(19) 0.0281(18) 0.029(2) -0.0065(15) -0.0047(15) -0.0153(15)
C12 0.0282(18) 0.0232(17) 0.033(2) -0.0119(15) -0.0028(16) -0.0088(14)
C10 0.0215(17) 0.0227(16) 0.028(2) -0.0064(14) -0.0028(14) -0.0078(13)
C26 0.0277(18) 0.0216(16) 0.0226(19) -0.0029(14) -0.0012(14) -0.0092(14)
C36 0.036(2) 0.0250(18) 0.028(2) 0.0010(15) -0.0049(16) -0.0070(15)
C3 0.0324(19) 0.0319(19) 0.028(2) -0.0059(16) -0.0057(16) -0.0108(15)
C40 0.0358(19) 0.0221(17) 0.028(2) 0.0062(14) -0.0028(16) -0.0160(15)
C17 0.0287(18) 0.0194(16) 0.0232(19) -0.0015(14) 0.0014(15) -0.0070(13)
C34 0.034(2) 0.0289(18) 0.026(2) -0.0074(15) 0.0057(16) -0.0149(15)
C33 0.0277(18) 0.0241(17) 0.026(2) -0.0068(14) 0.0028(15) -0.0089(14)
C15 0.0314(19) 0.0310(19) 0.031(2) -0.0134(16) 0.0061(16) -0.0120(15)
C19 0.0190(16) 0.0236(16) 0.0187(18) -0.0032(13) -0.0003(13) -0.0059(13)
C38 0.035(2) 0.0286(18) 0.026(2) -0.0043(15) 0.0041(16) -0.0143(15)
C18 0.0276(18) 0.0206(16) 0.0208(19) -0.0023(13) -0.0015(14) -0.0070(13)
C31 0.0262(18) 0.0235(17) 0.024(2) -0.0026(14) -0.0015(14) -0.0093(14)
C2 0.0317(19) 0.0242(17) 0.025(2) -0.0027(14) 0.0008(15) -0.0101(14)
C8 0.0265(18) 0.0235(17) 0.028(2) -0.0058(14) -0.0035(15) -0.0107(14)
C35 0.042(2) 0.0225(17) 0.025(2) -0.0032(14) 0.0054(16) -0.0145(15)
C46 0.032(2) 0.036(2) 0.039(2) 0.0017(17) -0.0010(17) -0.0137(16)
C14 0.037(2) 0.035(2) 0.041(2) -0.0108(17) 0.0138(18) -0.0177(17)
C39 0.034(2) 0.0324(19) 0.039(2) -0.0063(17) 0.0012(17) -0.0149(16)
C23 0.039(2) 0.0299(18) 0.021(2) -0.0010(15) 0.0002(16) -0.0141(16)
C13 0.0278(19) 0.0296(19) 0.049(3) -0.0060(17) 0.0031(17) -0.0151(15)
C49 0.0254(19) 0.0288(19) 0.074(3) -0.0211(19) 0.0010(19) -0.0082(16)
C45 0.032(2) 0.0326(19) 0.037(2) -0.0090(16) -0.0031(17) -0.0104(16)
C24 0.045(2) 0.0222(17) 0.025(2) -0.0029(14) -0.0111(17) -0.0112(16)
B1 0.037(2) 0.033(2) 0.024(2) -0.0048(17) -0.0012(18) -0.0173(18)
C42 0.039(2) 0.046(2) 0.035(2) -0.0002(18) -0.0026(18) -0.0144(19)
B2 0.029(2) 0.026(2) 0.027(2) -0.0020(17) -0.0022(17) -0.0128(17)
C41 0.045(2) 0.0251(19) 0.049(3) 0.0037(17) -0.002(2) -0.0074(17)
C47 0.036(2) 0.032(2) 0.049(3) -0.0070(18) 0.0034(19) -0.0079(16)
C48 0.042(2) 0.042(2) 0.084(4) -0.032(2) -0.001(2) -0.010(2)

loop_
_atom_type_symbol
_atom_type_description
_atom_type_scat_dispersion_real
_atom_type_scat_dispersion_imag
_atom_type_scat_source
C C 0.0033 0.0016 'International Tables Vol C Tables 4.2.6.8 and 6.1.1.4'
H H 0.0000 0.0000 'International Tables Vol C Tables 4.2.6.8 and 6.1.1.4'
B B 0.0013 0.0007 'International Tables Vol C Tables 4.2.6.8 and 6.1.1.4'
N N 0.0061 0.0033 'International Tables Vol C Tables 4.2.6.8 and 6.1.1.4'

loop_
_geom_angle_atom_site_label_1
_geom_angle_atom_site_label_2
_geom_angle_atom_site_label_3
_geom_angle
C27 N2 C30 111.6(3)
C27 N2 B1 125.5(3)
C30 N2 B1 122.7(3)
C16 N3 C19 111.1(3)
C16 N3 B2 119.2(3)
C19 N3 B2 129.6(3)
C22 C21 C26 118.2(3)
C22 C21 C20 122.0(3)
C26 C21 C20 119.8(3)
C8 N4 C5 110.1(3)
C8 N4 B2 119.7(3)
C5 N4 B2 129.4(3)
C4 N1 C1 110.4(3)
C4 N1 B1 125.9(3)
C1 N1 B1 123.7(3)
C12 C11 C10 120.3(3)
C12 C11 H11 119.9
C10 C11 H11 119.9
N2 C30 C31 121.5(3)
N2 C30 C29 105.8(3)
C31 C30 C29 132.2(3)
C29 C28 C27 109.1(3)
C29 C28 H28 125.5
C27 C28 H28 125.5
C26 C25 C24 119.9(3)
C26 C25 H25 120.1
C24 C25 H25 120.1
C19 C20 C27 132.5(3)
C19 C20 C21 114.5(3)
C27 C20 C21 112.8(2)
C23 C22 C21 120.8(3)
C23 C22 H22 119.6
C21 C22 H22 119.6
N2 C27 C20 128.4(3)
N2 C27 C28 104.9(3)
C20 C27 C28 126.6(3)
C45 C44 C49 115.7(3)
C45 C44 B2 122.7(3)
C49 C44 B2 121.6(3)
C7 C6 C5 107.8(3)
C7 C6 H6 126.1
C5 C6 H6 126.1
N3 C16 C9 120.7(3)
N3 C16 C17 106.9(3)
C9 C16 C17 131.7(3)
N1 C1 C2 106.6(3)
N1 C1 C31 119.1(3)
C2 C1 C31 134.2(3)
C33 C32 C37 118.5(3)
C33 C32 C31 119.7(3)
C37 C32 C31 121.8(3)
C42 C43 C38 125.7(3)
C42 C43 H43 117.2
C38 C43 H43 117.2
N4 C5 C6 106.8(3)
N4 C5 C4 121.3(3)
C6 C5 C4 131.3(3)
C28 C29 C30 108.4(3)
C28 C29 H29 125.8
C30 C29 H29 125.8
C36 C37 C32 120.3(3)
C36 C37 H37 119.9
C32 C37 H37 119.9
C16 C9 C8 119.2(3)
C16 C9 C10 119.6(3)
C8 C9 C10 121.1(3)
N1 C4 C3 106.5(3)
N1 C4 C5 119.9(3)
C3 C4 C5 133.5(3)
C6 C7 C8 108.5(3)
C6 C7 H7 125.7
C8 C7 H7 125.7
C13 C12 C11 120.9(3)
C13 C12 H12 119.6
C11 C12 H12 119.6
C11 C10 C15 117.7(3)
C11 C10 C9 122.6(3)
C15 C10 C9 119.7(3)
C25 C26 C21 121.2(3)
C25 C26 H26 119.4
C21 C26 H26 119.4
C35 C36 C37 120.5(3)
C35 C36 H36 119.8
C37 C36 H36 119.8
C2 C3 C4 108.4(3)
C2 C3 H3 125.8
C4 C3 H3 125.8
C39 C40 C41 117.8(3)
C39 C40 H40 121.1
C41 C40 H40 121.1
C18 C17 C16 107.8(3)
C18 C17 H17 126.1
C16 C17 H17 126.1
C35 C34 C33 120.7(3)
C35 C34 H34 119.6
C33 C34 H34 119.6
C34 C33 C32 120.5(3)
C34 C33 H33 119.8
C32 C33 H33 119.8
C14 C15 C10 121.4(3)
C14 C15 H15 119.3
C10 C15 H15 119.3
N3 C19 C20 129.9(3)
N3 C19 C18 104.7(2)
C20 C19 C18 125.4(3)
C43 C38 C39 113.7(3)
C43 C38 B1 119.6(3)
C39 C38 B1 126.5(3)
C17 C18 C19 109.4(3)
C17 C18 H18 125.3
C19 C18 H18 125.3
C30 C31 C1 119.1(3)
C30 C31 C32 118.1(3)
C1 C31 C32 122.6(3)
C3 C2 C1 107.8(3)
C3 C2 H2 126.1
C1 C2 H2 126.1
N4 C8 C7 106.6(3)
N4 C8 C9 118.8(3)
C7 C8 C9 134.1(3)
C34 C35 C36 119.5(3)
C34 C35 H35 120.2
C36 C35 H35 120.2
C45 C46 C47 119.4(3)
C45 C46 H46 120.3
C47 C46 H46 120.3
C15 C14 C13 120.2(4)
C15 C14 H14 119.9
C13 C14 H14 119.9
C40 C39 C38 123.6(3)
C40 C39 H39 118.2
C38 C39 H39 118.2
C24 C23 C22 119.9(3)
C24 C23 H23 120.0
C22 C23 H23 120.0
C12 C13 C14 119.5(3)
C12 C13 H13 120.2
C14 C13 H13 120.2
C48 C49 C44 121.8(3)
C48 C49 H49 119.1
C44 C49 H49 119.1
C46 C45 C44 123.5(3)
C46 C45 H45 118.2
C44 C45 H45 118.2
C23 C24 C25 120.0(3)
C23 C24 H24 120.0
C25 C24 H24 120.0
N2 B1 N1 109.3(3)
N2 B1 C38 115.3(3)
N1 B1 C38 122.2(3)
N2 B1 H100 87.0(12)
N1 B1 H100 94.5(12)
C38 B1 H100 121.9(12)
C43 C42 C41 119.1(4)
C43 C42 H42 120.4
C41 C42 H42 120.4
N3 B2 N4 107.3(3)
N3 B2 C44 118.1(3)
N4 B2 C44 117.1(3)
N3 B2 H100 103.0(15)
N4 B2 H100 110.4(16)
C44 B2 H100 99.6(15)
C42 C41 C40 120.1(3)
C42 C41 H41 120.0
C40 C41 H41 120.0
C46 C47 C48 118.7(4)
C46 C47 H47 120.7
C48 C47 H47 120.7
C49 C48 C47 120.9(4)
C49 C48 H48 119.5
C47 C48 H48 119.5

loop_
_geom_bond_atom_site_label_1
_geom_bond_atom_site_label_2
_geom_bond_distance
N2 C27 1.374(4)
N2 C30 1.382(4)
N2 B1 1.481(4)
N3 C16 1.380(4)
N3 C19 1.385(4)
N3 B2 1.497(5)
C21 C22 1.392(5)
C21 C26 1.399(4)
C21 C20 1.494(4)
N4 C8 1.376(4)
N4 C5 1.385(4)
N4 B2 1.521(5)
N1 C4 1.369(4)
N1 C1 1.382(4)
N1 B1 1.511(5)
C11 C12 1.390(4)
C11 C10 1.401(4)
C11 H11 0.9300
C30 C31 1.409(5)
C30 C29 1.425(4)
C28 C29 1.360(4)
C28 C27 1.439(4)
C28 H28 0.9300
C25 C26 1.371(4)
C25 C24 1.390(5)
C25 H25 0.9300
C20 C19 1.425(4)
C20 C27 1.430(4)
C22 C23 1.388(4)
C22 H22 0.9300
C44 C45 1.397(5)
C44 C49 1.400(5)
C44 B2 1.595(5)
C6 C7 1.382(5)
C6 C5 1.415(4)
C6 H6 0.9300
C16 C9 1.410(4)
C16 C17 1.420(4)
C1 C2 1.417(4)
C1 C31 1.418(4)
C32 C33 1.392(4)
C32 C37 1.396(4)
C32 C31 1.484(4)
C43 C42 1.340(5)
C43 C38 1.404(5)
C43 H43 0.9300
C5 C4 1.420(5)
C29 H29 0.9300
C37 C36 1.390(4)
C37 H37 0.9300
C9 C8 1.422(5)
C9 C10 1.487(4)
C4 C3 1.420(5)
C7 C8 1.415(4)
C7 H7 0.9300
C12 C13 1.380(5)
C12 H12 0.9300
C10 C15 1.403(5)
C26 H26 0.9300
C36 C35 1.381(5)
C36 H36 0.9300
C3 C2 1.379(4)
C3 H3 0.9300
C40 C39 1.398(5)
C40 C41 1.410(5)
C40 H40 0.9300
C17 C18 1.366(4)
C17 H17 0.9300
C34 C35 1.371(5)
C34 C33 1.387(4)
C34 H34 0.9300
C33 H33 0.9300
C15 C14 1.378(5)
C15 H15 0.9300
C19 C18 1.445(4)
C38 C39 1.410(5)
C38 B1 1.611(5)
C18 H18 0.9300
C2 H2 0.9300
C35 H35 0.9300
C46 C45 1.382(5)
C46 C47 1.382(5)
C46 H46 0.9300
C14 C13 1.381(5)
C14 H14 0.9300
C39 H39 0.9300
C23 C24 1.379(5)
C23 H23 0.9300
C13 H13 0.9300
C49 C48 1.375(5)
C49 H49 0.9300
C45 H45 0.9300
C24 H24 0.9300
B1 H100 1.43(3)
C42 C41 1.391(5)
C42 H42 0.9300
B2 H100 1.13(3)
C41 H41 0.9300
C47 C48 1.398(5)
C47 H47 0.9300
C48 H48 0.9300
